data_4130124
loop_
_publ_author_name
'Zhang, Huacheng'
'Lee, Juhoon'
'Lammer, Aaron D.'
'Chi, Xiaodong'
'Brewster, James T.'
'Lynch, Vincent M.'
'Li, Hao'
'Zhang, Zhan'
'Sessler, Jonathan L.'

_publ_section_title
;
 Self-Assembled Pyridine-Dipyrrolate Cages.
;
_journal_issue 13
_journal_name_full 'Journal of the American Chemical Society'
_journal_page_first 4573
_journal_page_last 4579
_journal_paper_doi 10.1021/jacs.6b00564
_journal_volume 138
_journal_year 2016
_chemical_formula_moiety 'C23 H26 N3 O4 1-, C16 H36 N 1+, H2 O, 1/2 C H2 Cl2'
_chemical_formula_sum 'C39.5 H65 Cl N4 O5'
_chemical_formula_weight 711.40
_space_group_crystal_system monoclinic
_space_group_IT_number 14
_space_group_name_Hall '-P 2ybc'
_space_group_name_H-M_alt 'P 1 21/c 1'
_atom_sites_solution_hydrogens mixed
_audit_creation_method SHELXL-2014/7
_cell_angle_alpha 90
_cell_angle_beta 106.877(4)
_cell_angle_gamma 90
_cell_formula_units_Z 4
_cell_length_a 18.156(3)
_cell_length_b 9.0535(12)
_cell_length_c 25.803(4)
_cell_measurement_reflns_used 11208
_cell_measurement_temperature 100(2)
_cell_measurement_theta_max 25.1
_cell_measurement_theta_min 1.16
_cell_volume 4058.7(11)
_computing_cell_refinement 'CrystalClear (Rigaku Inc., 2008)'
_computing_data_collection 'CrystalClear (Rigaku Inc., 2008)'
_computing_data_reduction 'CrystalClear (Rigaku Inc., 2008)'
_computing_molecular_graphics 'XP SHELXTL/PC, Siemens Analytical'
_computing_publication_material 'XP SHELXTL/PC, Siemens Analytical'
_computing_structure_refinement 'SHELXL-2014/7 (Sheldrick, 2015)'
_computing_structure_solution
;

Sir2004.  Burla M.C., Caliandro, R., Camalli M., Carrozzini, B., Cascarano G.L., 
De Caro, L., Giacovazzo C., Polidori G., Spagna R. 
;
_diffrn_ambient_temperature 100(2)
_diffrn_measured_fraction_theta_full 0.998
_diffrn_measured_fraction_theta_max 0.998
_diffrn_measurement_device_type 'Rigaku AFC-12 with Saturn 724+ CCD'
_diffrn_measurement_method \w-scans
_diffrn_radiation_type MoK\a
_diffrn_radiation_wavelength 0.71073
_diffrn_reflns_av_R_equivalents 0.0387
_diffrn_reflns_av_unetI/netI 0.0257
_diffrn_reflns_Laue_measured_fraction_full 0.998
_diffrn_reflns_Laue_measured_fraction_max 0.998
_diffrn_reflns_limit_h_max 21
_diffrn_reflns_limit_h_min -20
_diffrn_reflns_limit_k_max 10
_diffrn_reflns_limit_k_min -10
_diffrn_reflns_limit_l_max 30
_diffrn_reflns_limit_l_min -30
_diffrn_reflns_number 49564
_diffrn_reflns_point_group_measured_fraction_full 0.998
_diffrn_reflns_point_group_measured_fraction_max 0.998
_diffrn_reflns_theta_full 25.025
_diffrn_reflns_theta_max 25.025
_diffrn_reflns_theta_min 3.165
_diffrn_source 'sealed fine focus tube'
_exptl_absorpt_coefficient_mu 0.139
_exptl_crystal_colour colorless
_exptl_crystal_density_diffrn 1.164
_exptl_crystal_description plate
_exptl_crystal_F_000 1548
_refine_diff_density_max 0.713
_refine_diff_density_min -0.358
_refine_diff_density_rms 0.045
_refine_ls_extinction_method none
_refine_ls_goodness_of_fit_ref 1.009
_refine_ls_hydrogen_treatment mixed
_refine_ls_matrix_type full
_refine_ls_number_parameters 492
_refine_ls_number_reflns 7162
_refine_ls_number_restraints 79
_refine_ls_restrained_S_all 1.036
_refine_ls_R_factor_all 0.0602
_refine_ls_R_factor_gt 0.0513
_refine_ls_shift/su_max 0.001
_refine_ls_shift/su_mean 0.000
_refine_ls_structure_factor_coef Fsqd
_refine_ls_weighting_details 'w=1/[\s^2^(Fo^2^)+(0.0632P)^2^+3.3513P] where P=(Fo^2^+2Fc^2^)/3'
_refine_ls_weighting_scheme calc
_refine_ls_wR_factor_gt 0.1266
_refine_ls_wR_factor_ref 0.1327
_reflns_Friedel_coverage 0.000
_reflns_number_gt 6148
_reflns_number_total 7162
_reflns_threshold_expression 'I > 2\s(I)'
_cod_data_source_file ja6b00564_si_002.cif
_cod_data_source_block shelx
_cod_original_cell_volume 4058.8(10)
_cod_original_sg_symbol_H-M 'P 21/c'
_cod_original_formula_sum 'C39.50 H65 Cl N4 O5'
_cod_database_code 4130124
_shelx_shelxl_version_number 2014/7
_shelx_space_group_comment
;
The symmetry employed for this shelxl refinement is uniquely defined
by the following loop, which should always be used as a source of
symmetry information in preference to the above space-group names.
They are only intended as comments.
;
_platon_squeeze_void_probe_radius 1.20

loop_
_space_group_symop_operation_xyz
'x, y, z'
'-x, y+1/2, -z+1/2'
'-x, -y, -z'
'x, -y-1/2, z-1/2'

loop_
_atom_site_label
_atom_site_type_symbol
_atom_site_fract_x
_atom_site_fract_y
_atom_site_fract_z
_atom_site_U_iso_or_equiv
_atom_site_adp_type
_atom_site_occupancy
_atom_site_site_symmetry_order
_atom_site_calc_flag
_atom_site_refinement_flags_posn
_atom_site_refinement_flags_adp
_atom_site_refinement_flags_occupancy
_atom_site_disorder_assembly
_atom_site_disorder_group
C1 C 0.22183(10) 0.97996(18) 0.50228(7) 0.0176(4) Uani 1 1 d . U . . .
C2 C 0.22265(10) 0.90098(18) 0.55275(7) 0.0171(4) Uani 1 1 d . . . . .
C3 C 0.16337(10) 0.86556(19) 0.57449(7) 0.0183(4) Uani 1 1 d . . . . .
C4 C 0.19657(10) 0.79045(18) 0.62417(7) 0.0175(4) Uani 1 1 d . . . . .
C5 C 0.27545(10) 0.78139(18) 0.63116(6) 0.0158(3) Uani 1 1 d . . . . .
C6 C 0.34006(10) 0.71020(18) 0.67143(7) 0.0161(4) Uani 1 1 d . . . . .
C7 C 0.33073(10) 0.62441(19) 0.71400(7) 0.0202(4) Uani 1 1 d . . . . .
H7 H 0.2817 0.6153 0.7200 0.024 Uiso 1 1 calc R U . . .
C8 C 0.39423(11) 0.5530(2) 0.74719(7) 0.0215(4) Uani 1 1 d . . . . .
H8 H 0.3888 0.4916 0.7757 0.026 Uiso 1 1 calc R U . . .
C9 C 0.46512(10) 0.5707(2) 0.73902(7) 0.0208(4) Uani 1 1 d . . . . .
H9 H 0.5091 0.5214 0.7614 0.025 Uiso 1 1 calc R U . . .
C10 C 0.47110(10) 0.66296(18) 0.69695(7) 0.0169(4) Uani 1 1 d . . . . .
C11 C 0.54429(10) 0.69368(18) 0.68551(6) 0.0165(4) Uani 1 1 d . . . . .
C12 C 0.62109(10) 0.66154(19) 0.71314(7) 0.0173(4) Uani 1 1 d . . . . .
C13 C 0.66671(10) 0.72194(18) 0.68228(7) 0.0169(4) Uani 1 1 d . . . . .
C14 C 0.61649(10) 0.78870(19) 0.63682(7) 0.0163(4) Uani 1 1 d . . . . .
C15 C 0.62931(10) 0.86514(19) 0.58991(7) 0.0173(4) Uani 1 1 d . . . . .
C16 C 0.07897(10) 0.8941(2) 0.54984(8) 0.0241(4) Uani 1 1 d . . . . .
H16A H 0.0723 0.9809 0.5256 0.029 Uiso 1 1 calc R U . . .
H16B H 0.0555 0.9181 0.5790 0.029 Uiso 1 1 calc R U . . .
C17 C 0.03695(11) 0.7623(2) 0.51772(9) 0.0361(5) Uani 1 1 d . . . . .
H17A H 0.0554 0.7459 0.4861 0.054 Uiso 1 1 calc R U . . .
H17B H -0.0185 0.7823 0.5057 0.054 Uiso 1 1 calc R U . . .
H17C H 0.0469 0.6741 0.5407 0.054 Uiso 1 1 calc R U . . .
C18 C 0.15076(10) 0.7415(2) 0.66137(7) 0.0213(4) Uani 1 1 d . . . . .
H18A H 0.1702 0.6443 0.6770 0.026 Uiso 1 1 calc R U . . .
H18B H 0.0963 0.7288 0.6399 0.026 Uiso 1 1 calc R U . . .
C19 C 0.15479(14) 0.8499(2) 0.70721(9) 0.0369(5) Uani 1 1 d . . . . .
H19A H 0.2084 0.8604 0.7295 0.055 Uiso 1 1 calc R U . . .
H19B H 0.1236 0.8128 0.7297 0.055 Uiso 1 1 calc R U . . .
H19C H 0.1350 0.9462 0.6920 0.055 Uiso 1 1 calc R U . . .
C20 C 0.65202(10) 0.5841(2) 0.76671(7) 0.0234(4) Uani 1 1 d . . . . .
H20A H 0.7064 0.5572 0.7714 0.028 Uiso 1 1 calc R U . . .
H20B H 0.6228 0.4914 0.7659 0.028 Uiso 1 1 calc R U . . .
C21 C 0.64761(12) 0.6756(2) 0.81546(7) 0.0304(5) Uani 1 1 d . . . . .
H21A H 0.6789 0.7650 0.8179 0.046 Uiso 1 1 calc R U . . .
H21B H 0.6671 0.6172 0.8486 0.046 Uiso 1 1 calc R U . . .
H21C H 0.5940 0.7034 0.8111 0.046 Uiso 1 1 calc R U . . .
C22 C 0.75302(10) 0.7194(2) 0.69752(7) 0.0225(4) Uani 1 1 d . . . . .
H22A H 0.7693 0.7111 0.6642 0.027 Uiso 1 1 calc R U . . .
H22B H 0.7720 0.6309 0.7200 0.027 Uiso 1 1 calc R U . . .
C23 C 0.78968(11) 0.8564(2) 0.72868(8) 0.0326(5) Uani 1 1 d . . . . .
H23A H 0.7719 0.9443 0.7064 0.049 Uiso 1 1 calc R U . . .
H23B H 0.8458 0.8491 0.7375 0.049 Uiso 1 1 calc R U . . .
H23C H 0.7749 0.8639 0.7622 0.049 Uiso 1 1 calc R U . . .
C24 C 0.78906(12) 0.5156(2) 0.46664(7) 0.0272(4) Uani 1 1 d . U . . .
H24A H 0.7530 0.4567 0.4379 0.033 Uiso 1 1 calc R U . . .
H24B H 0.8366 0.4567 0.4808 0.033 Uiso 1 1 calc R U . . .
C25 C 0.80889(12) 0.6565(2) 0.44160(7) 0.0261(4) Uani 1 1 d . U . . .
H25A H 0.7620 0.7173 0.4278 0.031 Uiso 1 1 calc R U . . .
H25B H 0.8468 0.7143 0.4696 0.031 Uiso 1 1 calc R U . . .
C26 C 0.84210(13) 0.6206(2) 0.39552(8) 0.0327(5) Uani 1 1 d . U . . .
H26A H 0.8024 0.5701 0.3663 0.039 Uiso 1 1 calc R U . . .
H26B H 0.8860 0.5518 0.4087 0.039 Uiso 1 1 calc R U . . .
C27 C 0.86940(13) 0.7581(3) 0.37253(8) 0.0364(5) Uani 1 1 d . U . . .
H27A H 0.8265 0.8278 0.3604 0.055 Uiso 1 1 calc R U . . .
H27B H 0.8880 0.7304 0.3418 0.055 Uiso 1 1 calc R U . . .
H27C H 0.9112 0.8046 0.4006 0.055 Uiso 1 1 calc R U . . .
C28 C 0.73793(14) 0.3899(2) 0.53324(8) 0.0321(5) Uani 1 1 d . U . . .
H28A H 0.7844 0.3279 0.5382 0.039 Uiso 1 1 calc R U . . .
H28B H 0.6953 0.3418 0.5055 0.039 Uiso 1 1 calc R U . . .
C29 C 0.71741(17) 0.3943(3) 0.58639(9) 0.0469(6) Uani 1 1 d . U . . .
H29A H 0.7622 0.4297 0.6157 0.056 Uiso 1 1 calc R U . . .
H29B H 0.6743 0.4641 0.5832 0.056 Uiso 1 1 calc R U . . .
C30 C 0.69447(18) 0.2423(3) 0.60032(9) 0.0496(7) Uani 1 1 d . U . . .
H30A H 0.7361 0.1713 0.6007 0.060 Uiso 1 1 calc R U . . .
H30B H 0.6475 0.2102 0.5721 0.060 Uiso 1 1 calc R U . . .
C31 C 0.6792(3) 0.2406(4) 0.65527(12) 0.0891(13) Uani 1 1 d . U . . .
H31A H 0.7274 0.2576 0.6838 0.134 Uiso 1 1 calc R U . . .
H31B H 0.6579 0.1445 0.6609 0.134 Uiso 1 1 calc R U . . .
H31C H 0.6423 0.3187 0.6565 0.134 Uiso 1 1 calc R U . . .
C32 C 0.80699(11) 0.6296(2) 0.55722(7) 0.0261(4) Uani 1 1 d . U . . .
H32A H 0.8151 0.7273 0.5426 0.031 Uiso 1 1 calc R U . . .
H32B H 0.7816 0.6463 0.5859 0.031 Uiso 1 1 calc R U . . .
C33 C 0.88495(13) 0.5589(3) 0.58273(9) 0.0401(5) Uani 1 1 d . U . . .
H33A H 0.9216 0.5695 0.5570 0.081(10) Uiso 1 1 d R . . A .
H33B H 0.8743 0.4475 0.5878 0.070(9) Uiso 1 1 d R . . . .
C34 C 0.9260(8) 0.6473(16) 0.6320(5) 0.055(3) Uani 0.46 1 d . U P A 1
H34A H 0.8880 0.6851 0.6495 0.066 Uiso 0.46 1 calc R U P A 1
H34B H 0.9514 0.7332 0.6207 0.066 Uiso 0.46 1 calc R U P A 1
C35 C 0.9881(4) 0.5525(10) 0.6740(2) 0.086(3) Uani 0.46 1 d . U P A 1
H35A H 0.9624 0.4761 0.6893 0.128 Uiso 0.46 1 calc R U P A 1
H35B H 1.0182 0.6166 0.7031 0.128 Uiso 0.46 1 calc R U P A 1
H35C H 1.0224 0.5057 0.6557 0.128 Uiso 0.46 1 calc R U P A 1
C34A C 0.9261(6) 0.6151(10) 0.6401(4) 0.035(2) Uani 0.54 1 d . U P A 2
H34C H 0.8984 0.5778 0.6653 0.042 Uiso 0.54 1 calc R U P A 2
H34D H 0.9788 0.5733 0.6516 0.042 Uiso 0.54 1 calc R U P A 2
C35A C 0.9317(3) 0.7823(6) 0.6450(2) 0.0482(11) Uani 0.54 1 d . U P A 2
H35D H 0.9591 0.8206 0.6202 0.072 Uiso 0.54 1 calc R U P A 2
H35E H 0.9598 0.8093 0.6822 0.072 Uiso 0.54 1 calc R U P A 2
H35F H 0.8799 0.8247 0.6356 0.072 Uiso 0.54 1 calc R U P A 2
C36 C 0.67831(12) 0.6255(2) 0.49209(8) 0.0314(5) Uani 1 1 d D U . . .
H36A H 0.6908 0.7288 0.4853 0.038 Uiso 1 1 calc R U . . .
H36B H 0.6533 0.6274 0.5214 0.038 Uiso 1 1 calc R U . . .
C37 C 0.62037(14) 0.5666(3) 0.44098(10) 0.0486(6) Uani 1 1 d D U . . .
H37A H 0.6403 0.5740 0.4069 0.058 Uiso 1 1 d R U . B .
H37B H 0.6112 0.4547 0.4464 0.058 Uiso 1 1 d R U . . .
C38 C 0.5389(3) 0.6265(9) 0.4395(4) 0.082(4) Uiso 0.46 1 d D . P B 1
H38A H 0.5322 0.6229 0.4751 0.098 Uiso 0.46 1 d R U P B 1
H38B H 0.4991 0.5686 0.4154 0.098 Uiso 0.46 1 d R U P B 1
C39 C 0.5348(3) 0.7870(6) 0.4196(2) 0.0471(13) Uiso 0.46 1 d D . P B 1
H39A H 0.4857 0.8295 0.4181 0.071 Uiso 0.46 1 d R U P B 1
H39B H 0.5750 0.8432 0.4441 0.071 Uiso 0.46 1 d R U P B 1
H39C H 0.5417 0.7886 0.3841 0.071 Uiso 0.46 1 d R U P B 1
C38A C 0.5421(3) 0.6227(9) 0.4309(3) 0.024(3) Uiso 0.28 1 d D . P B 2
H38C H 0.5123 0.5954 0.3949 0.029 Uiso 0.28 1 d R U P B 2
H38D H 0.5428 0.7285 0.4333 0.029 Uiso 0.28 1 d R U P B 2
C39A C 0.5045(5) 0.5556(12) 0.4713(4) 0.061(3) Uiso 0.28 1 d D . P B 2
H39D H 0.4529 0.5922 0.4642 0.091 Uiso 0.28 1 d R U P B 2
H39E H 0.5034 0.4498 0.4684 0.091 Uiso 0.28 1 d R U P B 2
H39F H 0.5342 0.5839 0.5071 0.091 Uiso 0.28 1 d R U P B 2
C38B C 0.5585(4) 0.6965(9) 0.4259(3) 0.041(2) Uiso 0.28 1 d D . P B 3
H38E H 0.5820 0.7848 0.4175 0.050 Uiso 0.28 1 d R U P B 3
H38F H 0.5402 0.7165 0.4565 0.050 Uiso 0.28 1 d R U P B 3
C39B C 0.4935(4) 0.6604(11) 0.3797(3) 0.055(2) Uiso 0.28 1 d D . P B 3
H39G H 0.4564 0.7389 0.3712 0.082 Uiso 0.28 1 d R U P B 3
H39H H 0.5120 0.6415 0.3491 0.082 Uiso 0.28 1 d R U P B 3
H39I H 0.4698 0.5728 0.3884 0.082 Uiso 0.28 1 d R U P B 3
N1 N 0.28975(8) 0.84945(15) 0.58776(6) 0.0153(3) Uani 1 1 d . . . . .
N2 N 0.40937(8) 0.72989(15) 0.66349(5) 0.0160(3) Uani 1 1 d . . . . .
N3 N 0.54326(9) 0.77017(16) 0.63991(6) 0.0167(3) Uani 1 1 d . . . . .
N4 N 0.75307(10) 0.54017(17) 0.51209(6) 0.0257(4) Uani 1 1 d . . . . .
O1 O 0.28758(7) 1.00599(14) 0.49538(5) 0.0220(3) Uani 1 1 d . . . . .
O2 O 0.15957(7) 1.01784(15) 0.47022(5) 0.0276(3) Uani 1 1 d . . . . .
O3 O 0.57658(7) 0.90927(16) 0.55182(5) 0.0275(3) Uani 1 1 d . . . . .
O4 O 0.70230(7) 0.88084(14) 0.59225(5) 0.0200(3) Uani 1 1 d . . . . .
O5 O 0.42224(8) 0.84814(17) 0.53892(5) 0.0301(3) Uani 1 1 d . . . . .
H3N H 0.5017(13) 0.798(2) 0.6169(9) 0.030(6) Uiso 1 1 d . . . . .
H1N H 0.3350(13) 0.854(2) 0.5828(8) 0.022(5) Uiso 1 1 d . . . . .
H5OA H 0.4677(16) 0.878(3) 0.5356(10) 0.050(7) Uiso 1 1 d . . . . .
H4O H 0.7081(15) 0.924(3) 0.5593(11) 0.059(8) Uiso 1 1 d . . . . .
H5OB H 0.3864(18) 0.914(3) 0.5200(12) 0.065(9) Uiso 1 1 d . . . . .

loop_
_atom_site_aniso_label
_atom_site_aniso_U_11
_atom_site_aniso_U_22
_atom_site_aniso_U_33
_atom_site_aniso_U_23
_atom_site_aniso_U_13
_atom_site_aniso_U_12
C1 0.0185(9) 0.0141(8) 0.0205(9) 0.0001(7) 0.0061(7) -0.0003(7)
C2 0.0156(9) 0.0160(8) 0.0192(8) 0.0001(7) 0.0045(7) -0.0004(7)
C3 0.0171(9) 0.0157(9) 0.0233(9) 0.0009(7) 0.0077(7) -0.0003(7)
C4 0.0183(9) 0.0155(8) 0.0198(8) 0.0003(7) 0.0074(7) -0.0007(7)
C5 0.0191(9) 0.0150(8) 0.0145(8) -0.0009(6) 0.0067(7) -0.0025(7)
C6 0.0186(9) 0.0143(8) 0.0159(8) -0.0041(6) 0.0058(7) -0.0030(7)
C7 0.0199(9) 0.0222(9) 0.0196(9) 0.0006(7) 0.0079(7) -0.0027(7)
C8 0.0264(10) 0.0216(9) 0.0173(8) 0.0046(7) 0.0078(7) -0.0026(7)
C9 0.0198(9) 0.0222(9) 0.0195(9) 0.0051(7) 0.0042(7) 0.0007(7)
C10 0.0184(9) 0.0164(8) 0.0156(8) -0.0012(7) 0.0045(7) -0.0002(7)
C11 0.0194(9) 0.0154(8) 0.0153(8) 0.0013(6) 0.0060(7) 0.0004(7)
C12 0.0190(9) 0.0166(8) 0.0168(8) 0.0015(7) 0.0059(7) 0.0018(7)
C13 0.0175(9) 0.0167(8) 0.0175(8) -0.0005(7) 0.0068(7) 0.0036(7)
C14 0.0153(9) 0.0179(9) 0.0161(8) -0.0006(7) 0.0050(7) 0.0003(7)
C15 0.0170(9) 0.0185(9) 0.0170(8) -0.0002(7) 0.0059(7) 0.0005(7)
C16 0.0170(9) 0.0248(10) 0.0315(10) 0.0089(8) 0.0088(8) 0.0039(7)
C17 0.0173(10) 0.0350(12) 0.0483(13) 0.0056(10) -0.0029(9) 0.0011(8)
C18 0.0181(9) 0.0235(9) 0.0244(9) 0.0040(7) 0.0093(7) -0.0010(7)
C19 0.0514(14) 0.0348(12) 0.0362(12) -0.0003(9) 0.0308(11) -0.0061(10)
C20 0.0172(9) 0.0296(10) 0.0235(9) 0.0111(8) 0.0063(7) 0.0066(8)
C21 0.0304(11) 0.0393(12) 0.0181(9) 0.0075(8) 0.0018(8) -0.0024(9)
C22 0.0186(9) 0.0309(10) 0.0196(9) 0.0063(7) 0.0080(7) 0.0063(8)
C23 0.0188(10) 0.0471(13) 0.0300(10) -0.0028(9) 0.0042(8) -0.0014(9)
C24 0.0417(12) 0.0231(10) 0.0190(9) -0.0020(7) 0.0122(8) 0.0019(8)
C25 0.0324(11) 0.0234(10) 0.0207(9) -0.0021(7) 0.0048(8) -0.0028(8)
C26 0.0447(13) 0.0306(11) 0.0244(10) 0.0008(8) 0.0126(9) -0.0027(9)
C27 0.0429(13) 0.0428(13) 0.0237(10) -0.0029(9) 0.0101(9) -0.0129(10)
C28 0.0514(13) 0.0205(10) 0.0276(10) -0.0009(8) 0.0163(9) -0.0061(9)
C29 0.0833(19) 0.0327(12) 0.0325(12) -0.0062(9) 0.0289(12) -0.0170(12)
C30 0.086(2) 0.0376(13) 0.0318(12) -0.0035(10) 0.0271(12) -0.0206(13)
C31 0.179(4) 0.064(2) 0.0416(15) -0.0092(14) 0.060(2) -0.051(2)
C32 0.0335(11) 0.0255(10) 0.0211(9) -0.0051(8) 0.0110(8) -0.0045(8)
C33 0.0375(13) 0.0433(13) 0.0364(12) -0.0012(10) 0.0057(10) 0.0026(10)
C34 0.037(4) 0.103(9) 0.025(4) -0.018(5) 0.010(3) -0.032(5)
C35 0.041(3) 0.154(7) 0.048(3) 0.039(4) -0.010(3) -0.055(4)
C34A 0.026(3) 0.043(3) 0.041(4) 0.010(2) 0.017(2) 0.010(2)
C35A 0.037(2) 0.061(3) 0.045(3) 0.000(2) 0.010(2) -0.005(2)
C36 0.0334(11) 0.0276(11) 0.0336(11) -0.0041(8) 0.0105(9) 0.0014(9)
C37 0.0441(14) 0.0500(15) 0.0432(13) -0.0057(11) -0.0006(11) -0.0006(11)
N1 0.0133(7) 0.0171(7) 0.0168(7) 0.0016(6) 0.0065(6) -0.0007(6)
N2 0.0158(7) 0.0166(7) 0.0158(7) -0.0001(6) 0.0052(6) -0.0019(6)
N3 0.0133(7) 0.0206(8) 0.0147(7) 0.0032(6) 0.0020(6) 0.0010(6)
N4 0.0358(9) 0.0213(8) 0.0213(8) -0.0020(6) 0.0101(7) -0.0016(7)
O1 0.0169(6) 0.0290(7) 0.0214(6) 0.0072(5) 0.0075(5) 0.0005(5)
O2 0.0193(7) 0.0327(8) 0.0287(7) 0.0132(6) 0.0036(6) 0.0023(6)
O3 0.0176(7) 0.0424(8) 0.0218(7) 0.0139(6) 0.0044(5) 0.0013(6)
O4 0.0147(6) 0.0278(7) 0.0188(6) 0.0058(5) 0.0069(5) 0.0012(5)
O5 0.0171(7) 0.0448(9) 0.0273(7) 0.0141(6) 0.0049(6) 0.0012(7)

loop_
_atom_type_symbol
_atom_type_description
_atom_type_scat_dispersion_real
_atom_type_scat_dispersion_imag
_atom_type_scat_source
C C 0.0033 0.0016 'International Tables Vol C Tables 4.2.6.8 and 6.1.1.4'
H H 0.0000 0.0000 'International Tables Vol C Tables 4.2.6.8 and 6.1.1.4'
N N 0.0061 0.0033 'International Tables Vol C Tables 4.2.6.8 and 6.1.1.4'
O O 0.0106 0.0060 'International Tables Vol C Tables 4.2.6.8 and 6.1.1.4'
Cl Cl 0.1484 0.1585 'International Tables Vol C Tables 4.2.6.8 and 6.1.1.4'

loop_
_geom_angle_atom_site_label_1
_geom_angle_atom_site_label_2
_geom_angle_atom_site_label_3
_geom_angle
_geom_angle_site_symmetry_1
_geom_angle_site_symmetry_3
O2 C1 O1 124.28(16) . .
O2 C1 C2 119.65(15) . .
O1 C1 C2 116.07(15) . .
N1 C2 C3 107.46(15) . .
N1 C2 C1 121.59(15) . .
C3 C2 C1 130.95(16) . .
C2 C3 C4 107.42(15) . .
C2 C3 C16 127.23(16) . .
C4 C3 C16 125.31(16) . .
C5 C4 C3 107.21(14) . .
C5 C4 C18 129.54(15) . .
C3 C4 C18 123.15(16) . .
N1 C5 C4 107.45(14) . .
N1 C5 C6 118.28(15) . .
C4 C5 C6 134.16(15) . .
N2 C6 C7 121.79(16) . .
N2 C6 C5 115.11(14) . .
C7 C6 C5 123.07(15) . .
C8 C7 C6 118.58(16) . .
C8 C7 H7 120.7 . .
C6 C7 H7 120.7 . .
C9 C8 C7 120.10(16) . .
C9 C8 H8 119.9 . .
C7 C8 H8 119.9 . .
C8 C9 C10 118.44(16) . .
C8 C9 H9 120.8 . .
C10 C9 H9 120.8 . .
N2 C10 C9 121.97(16) . .
N2 C10 C11 114.83(15) . .
C9 C10 C11 123.20(16) . .
N3 C11 C12 107.93(15) . .
N3 C11 C10 118.94(15) . .
C12 C11 C10 133.13(15) . .
C11 C12 C13 107.00(15) . .
C11 C12 C20 127.97(16) . .
C13 C12 C20 124.98(16) . .
C14 C13 C12 107.08(15) . .
C14 C13 C22 127.14(15) . .
C12 C13 C22 125.72(15) . .
N3 C14 C13 107.89(14) . .
N3 C14 C15 119.70(15) . .
C13 C14 C15 132.39(15) . .
O3 C15 O4 122.97(15) . .
O3 C15 C14 122.77(15) . .
O4 C15 C14 114.26(14) . .
C3 C16 C17 112.55(15) . .
C3 C16 H16A 109.1 . .
C17 C16 H16A 109.1 . .
C3 C16 H16B 109.1 . .
C17 C16 H16B 109.1 . .
H16A C16 H16B 107.8 . .
C16 C17 H17A 109.5 . .
C16 C17 H17B 109.5 . .
H17A C17 H17B 109.5 . .
C16 C17 H17C 109.5 . .
H17A C17 H17C 109.5 . .
H17B C17 H17C 109.5 . .
C4 C18 C19 113.25(15) . .
C4 C18 H18A 108.9 . .
C19 C18 H18A 108.9 . .
C4 C18 H18B 108.9 . .
C19 C18 H18B 108.9 . .
H18A C18 H18B 107.7 . .
C18 C19 H19A 109.5 . .
C18 C19 H19B 109.5 . .
H19A C19 H19B 109.5 . .
C18 C19 H19C 109.5 . .
H19A C19 H19C 109.5 . .
H19B C19 H19C 109.5 . .
C12 C20 C21 114.13(15) . .
C12 C20 H20A 108.7 . .
C21 C20 H20A 108.7 . .
C12 C20 H20B 108.7 . .
C21 C20 H20B 108.7 . .
H20A C20 H20B 107.6 . .
C20 C21 H21A 109.5 . .
C20 C21 H21B 109.5 . .
H21A C21 H21B 109.5 . .
C20 C21 H21C 109.5 . .
H21A C21 H21C 109.5 . .
H21B C21 H21C 109.5 . .
C13 C22 C23 112.91(15) . .
C13 C22 H22A 109.0 . .
C23 C22 H22A 109.0 . .
C13 C22 H22B 109.0 . .
C23 C22 H22B 109.0 . .
H22A C22 H22B 107.8 . .
C22 C23 H23A 109.5 . .
C22 C23 H23B 109.5 . .
H23A C23 H23B 109.5 . .
C22 C23 H23C 109.5 . .
H23A C23 H23C 109.5 . .
H23B C23 H23C 109.5 . .
N4 C24 C25 114.47(15) . .
N4 C24 H24A 108.6 . .
C25 C24 H24A 108.6 . .
N4 C24 H24B 108.6 . .
C25 C24 H24B 108.6 . .
H24A C24 H24B 107.6 . .
C26 C25 C24 110.54(16) . .
C26 C25 H25A 109.5 . .
C24 C25 H25A 109.5 . .
C26 C25 H25B 109.5 . .
C24 C25 H25B 109.5 . .
H25A C25 H25B 108.1 . .
C25 C26 C27 112.26(17) . .
C25 C26 H26A 109.2 . .
C27 C26 H26A 109.2 . .
C25 C26 H26B 109.2 . .
C27 C26 H26B 109.2 . .
H26A C26 H26B 107.9 . .
C26 C27 H27A 109.5 . .
C26 C27 H27B 109.5 . .
H27A C27 H27B 109.5 . .
C26 C27 H27C 109.5 . .
H27A C27 H27C 109.5 . .
H27B C27 H27C 109.5 . .
N4 C28 C29 114.65(16) . .
N4 C28 H28A 108.6 . .
C29 C28 H28A 108.6 . .
N4 C28 H28B 108.6 . .
C29 C28 H28B 108.6 . .
H28A C28 H28B 107.6 . .
C30 C29 C28 110.31(18) . .
C30 C29 H29A 109.6 . .
C28 C29 H29A 109.6 . .
C30 C29 H29B 109.6 . .
C28 C29 H29B 109.6 . .
H29A C29 H29B 108.1 . .
C29 C30 C31 111.6(2) . .
C29 C30 H30A 109.3 . .
C31 C30 H30A 109.3 . .
C29 C30 H30B 109.3 . .
C31 C30 H30B 109.3 . .
H30A C30 H30B 108.0 . .
C30 C31 H31A 109.5 . .
C30 C31 H31B 109.5 . .
H31A C31 H31B 109.5 . .
C30 C31 H31C 109.5 . .
H31A C31 H31C 109.5 . .
H31B C31 H31C 109.5 . .
C33 C32 N4 114.86(16) . .
C33 C32 H32A 108.6 . .
N4 C32 H32A 108.6 . .
C33 C32 H32B 108.6 . .
N4 C32 H32B 108.6 . .
H32A C32 H32B 107.5 . .
C34 C33 C32 108.3(6) . .
C32 C33 C34A 114.2(4) . .
C34 C33 H33A 103.4 . .
C32 C33 H33A 111.3 . .
C34A C33 H33A 110.5 . .
C34 C33 H33B 118.2 . .
C32 C33 H33B 106.2 . .
C34A C33 H33B 104.7 . .
H33A C33 H33B 109.6 . .
C33 C34 C35 111.9(9) . .
C33 C34 H34A 109.2 . .
C35 C34 H34A 109.2 . .
C33 C34 H34B 109.2 . .
C35 C34 H34B 109.2 . .
H34A C34 H34B 107.9 . .
C34 C35 H35A 109.5 . .
C34 C35 H35B 109.5 . .
H35A C35 H35B 109.5 . .
C34 C35 H35C 109.5 . .
H35A C35 H35C 109.5 . .
H35B C35 H35C 109.5 . .
C35A C34A C33 114.3(6) . .
C35A C34A H34C 108.7 . .
C33 C34A H34C 108.7 . .
C35A C34A H34D 108.7 . .
C33 C34A H34D 108.7 . .
H34C C34A H34D 107.6 . .
C34A C35A H35D 109.5 . .
C34A C35A H35E 109.5 . .
H35D C35A H35E 109.5 . .
C34A C35A H35F 109.5 . .
H35D C35A H35F 109.5 . .
H35E C35A H35F 109.5 . .
N4 C36 C37 116.18(17) . .
N4 C36 H36A 108.2 . .
C37 C36 H36A 108.2 . .
N4 C36 H36B 108.2 . .
C37 C36 H36B 108.2 . .
H36A C36 H36B 107.4 . .
C38A C37 C36 115.1(4) . .
C36 C37 C38 108.0(4) . .
C36 C37 C38B 102.3(3) . .
C38A C37 H37A 112.5 . .
C36 C37 H37A 112.7 . .
C38 C37 H37A 120.8 . .
C38B C37 H37A 98.0 . .
C38A C37 H37B 100.2 . .
C36 C37 H37B 108.8 . .
C38 C37 H37B 98.8 . .
C38B C37 H37B 128.4 . .
H37A C37 H37B 106.3 . .
C39 C38 C37 106.8(5) . .
C39 C38 H38A 110.1 . .
C37 C38 H38A 110.3 . .
C39 C38 H38B 110.2 . .
C37 C38 H38B 110.7 . .
H38A C38 H38B 108.7 . .
C38 C39 H39A 110.3 . .
C38 C39 H39B 109.1 . .
H39A C39 H39B 109.5 . .
C38 C39 H39C 109.0 . .
H39A C39 H39C 109.5 . .
H39B C39 H39C 109.5 . .
C37 C38A C39A 110.1(6) . .
C37 C38A H38C 109.2 . .
C39A C38A H38C 108.6 . .
C37 C38A H38D 109.9 . .
C39A C38A H38D 110.7 . .
H38C C38A H38D 108.2 . .
C38A C39A C39A 158.5(9) . 3_666
C38A C39A H39D 109.7 . .
C39A C39A H39D 91.8 3_666 .
C38A C39A H39E 110.4 . .
C39A C39A H39E 60.7 3_666 .
H39D C39A H39E 109.5 . .
C38A C39A H39F 108.3 . .
C39A C39A H39F 61.7 3_666 .
H39D C39A H39F 109.5 . .
H39E C39A H39F 109.5 . .
C39B C38B C37 112.5(6) . .
C39B C38B H38E 108.1 . .
C37 C38B H38E 109.9 . .
C39B C38B H38F 109.0 . .
C37 C38B H38F 109.0 . .
H38E C38B H38F 108.2 . .
C38B C39B H39G 111.8 . .
C38B C39B H39H 108.7 . .
H39G C39B H39H 109.5 . .
C38B C39B H39I 107.8 . .
H39G C39B H39I 109.5 . .
H39H C39B H39I 109.5 . .
C5 N1 C2 110.45(14) . .
C5 N1 H1N 123.7(13) . .
C2 N1 H1N 125.8(13) . .
C6 N2 C10 119.03(14) . .
C11 N3 C14 110.11(14) . .
C11 N3 H3N 122.6(15) . .
C14 N3 H3N 127.3(15) . .
C24 N4 C36 110.85(15) . .
C24 N4 C32 110.16(15) . .
C36 N4 C32 107.68(14) . .
C24 N4 C28 108.05(14) . .
C36 N4 C28 109.92(16) . .
C32 N4 C28 110.19(14) . .
C15 O4 H4O 111.6(16) . .
H5OA O5 H5OB 106(2) . .

loop_
_geom_bond_atom_site_label_1
_geom_bond_atom_site_label_2
_geom_bond_distance
_geom_bond_site_symmetry_2
C1 O2 1.240(2) .
C1 O1 1.279(2) .
C1 C2 1.482(2) .
C2 N1 1.371(2) .
C2 C3 1.388(2) .
C3 C4 1.421(2) .
C3 C16 1.501(2) .
C4 C5 1.393(2) .
C4 C18 1.507(2) .
C5 N1 1.367(2) .
C5 C6 1.471(2) .
C6 N2 1.344(2) .
C6 C7 1.395(2) .
C7 C8 1.381(3) .
C7 H7 0.9500 .
C8 C9 1.373(3) .
C8 H8 0.9500 .
C9 C10 1.399(2) .
C9 H9 0.9500 .
C10 N2 1.344(2) .
C10 C11 1.469(2) .
C11 N3 1.361(2) .
C11 C12 1.400(2) .
C12 C13 1.415(2) .
C12 C20 1.505(2) .
C13 C14 1.397(2) .
C13 C22 1.501(2) .
C14 N3 1.365(2) .
C14 C15 1.470(2) .
C15 O3 1.223(2) .
C15 O4 1.317(2) .
C16 C17 1.525(3) .
C16 H16A 0.9900 .
C16 H16B 0.9900 .
C17 H17A 0.9800 .
C17 H17B 0.9800 .
C17 H17C 0.9800 .
C18 C19 1.522(3) .
C18 H18A 0.9900 .
C18 H18B 0.9900 .
C19 H19A 0.9800 .
C19 H19B 0.9800 .
C19 H19C 0.9800 .
C20 C21 1.528(3) .
C20 H20A 0.9900 .
C20 H20B 0.9900 .
C21 H21A 0.9800 .
C21 H21B 0.9800 .
C21 H21C 0.9800 .
C22 C23 1.522(3) .
C22 H22A 0.9900 .
C22 H22B 0.9900 .
C23 H23A 0.9800 .
C23 H23B 0.9800 .
C23 H23C 0.9800 .
C24 N4 1.516(2) .
C24 C25 1.520(3) .
C24 H24A 0.9900 .
C24 H24B 0.9900 .
C25 C26 1.516(3) .
C25 H25A 0.9900 .
C25 H25B 0.9900 .
C26 C27 1.523(3) .
C26 H26A 0.9900 .
C26 H26B 0.9900 .
C27 H27A 0.9800 .
C27 H27B 0.9800 .
C27 H27C 0.9800 .
C28 N4 1.520(2) .
C28 C29 1.522(3) .
C28 H28A 0.9900 .
C28 H28B 0.9900 .
C29 C30 1.511(3) .
C29 H29A 0.9900 .
C29 H29B 0.9900 .
C30 C31 1.522(3) .
C30 H30A 0.9900 .
C30 H30B 0.9900 .
C31 H31A 0.9800 .
C31 H31B 0.9800 .
C31 H31C 0.9800 .
C32 C33 1.518(3) .
C32 N4 1.519(2) .
C32 H32A 0.9900 .
C32 H32B 0.9900 .
C33 C34 1.503(12) .
C33 C34A 1.538(11) .
C33 H33A 1.0709 .
C33 H33B 1.0433 .
C34 C35 1.572(14) .
C34 H34A 0.9900 .
C34 H34B 0.9900 .
C35 H35A 0.9800 .
C35 H35B 0.9800 .
C35 H35C 0.9800 .
C34A C35A 1.520(11) .
C34A H34C 0.9900 .
C34A H34D 0.9900 .
C35A H35D 0.9800 .
C35A H35E 0.9800 .
C35A H35F 0.9800 .
C36 N4 1.516(3) .
C36 C37 1.525(3) .
C36 H36A 0.9900 .
C36 H36B 0.9900 .
C37 C38A 1.460(6) .
C37 C38 1.566(7) .
C37 C38B 1.594(6) .
C37 H37A 1.0466 .
C37 H37B 1.0430 .
C38 C39 1.537(8) .
C38 H38A 0.9602 .
C38 H38B 0.9600 .
C39 H39A 0.9600 .
C39 H39B 0.9600 .
C39 H39C 0.9599 .
C38A C39A 1.528(8) .
C38A H38C 0.9599 .
C38A H38D 0.9600 .
C39A C39A 1.838(17) 3_666
C39A H39D 0.9599 .
C39A H39E 0.9600 .
C39A H39F 0.9600 .
C38B C39B 1.451(7) .
C38B H38E 0.9600 .
C38B H38F 0.9599 .
C39B H39G 0.9601 .
C39B H39H 0.9599 .
C39B H39I 0.9600 .
N1 H1N 0.87(2) .
N3 H3N 0.85(2) .
O4 H4O 0.97(3) .
O5 H5OA 0.90(3) .
O5 H5OB 0.91(3) .

loop_
_geom_hbond_atom_site_label_D
_geom_hbond_atom_site_label_H
_geom_hbond_atom_site_label_A
_geom_hbond_distance_DH
_geom_hbond_distance_HA
_geom_hbond_distance_DA
_geom_hbond_angle_DHA
_geom_hbond_site_symmetry_A
C32 H32A O2 0.99 2.39 3.363(2) 165.9 3_676
C32 H32B O4 0.99 2.60 3.256(2) 124.0 .
C36 H36A O1 0.99 2.46 3.392(2) 156.5 3_676
N3 H3N O5 0.85(2) 2.16(2) 2.965(2) 158(2) .
N1 H1N O5 0.87(2) 2.20(2) 3.022(2) 158.1(18) .
O5 H5OA O3 0.90(3) 1.92(3) 2.780(2) 160(2) .
O4 H4O O1 0.97(3) 1.57(3) 2.5373(17) 177(3) 3_676
O5 H5OB O1 0.91(3) 1.91(3) 2.7726(19) 156(3) .

loop_
_geom_torsion_atom_site_label_1
_geom_torsion_atom_site_label_2
_geom_torsion_atom_site_label_3
_geom_torsion_atom_site_label_4
_geom_torsion
_geom_torsion_site_symmetry_4
O2 C1 C2 N1 176.12(16) .
O1 C1 C2 N1 -4.7(2) .
O2 C1 C2 C3 -4.5(3) .
O1 C1 C2 C3 174.62(17) .
N1 C2 C3 C4 0.04(19) .
C1 C2 C3 C4 -179.38(17) .
N1 C2 C3 C16 -177.55(16) .
C1 C2 C3 C16 3.0(3) .
C2 C3 C4 C5 -0.36(19) .
C16 C3 C4 C5 177.29(16) .
C2 C3 C4 C18 176.49(16) .
C16 C3 C4 C18 -5.9(3) .
C3 C4 C5 N1 0.54(18) .
C18 C4 C5 N1 -176.03(17) .
C3 C4 C5 C6 -175.23(18) .
C18 C4 C5 C6 8.2(3) .
N1 C5 C6 N2 5.2(2) .
C4 C5 C6 N2 -179.41(17) .
N1 C5 C6 C7 -172.95(15) .
C4 C5 C6 C7 2.5(3) .
N2 C6 C7 C8 -2.9(3) .
C5 C6 C7 C8 175.08(16) .
C6 C7 C8 C9 2.0(3) .
C7 C8 C9 C10 0.6(3) .
C8 C9 C10 N2 -2.4(3) .
C8 C9 C10 C11 178.06(16) .
N2 C10 C11 N3 -7.5(2) .
C9 C10 C11 N3 172.13(16) .
N2 C10 C11 C12 171.56(18) .
C9 C10 C11 C12 -8.8(3) .
N3 C11 C12 C13 0.00(19) .
C10 C11 C12 C13 -179.10(17) .
N3 C11 C12 C20 177.41(17) .
C10 C11 C12 C20 -1.7(3) .
C11 C12 C13 C14 -0.11(19) .
C20 C12 C13 C14 -177.61(16) .
C11 C12 C13 C22 177.43(16) .
C20 C12 C13 C22 -0.1(3) .
C12 C13 C14 N3 0.17(19) .
C22 C13 C14 N3 -177.32(16) .
C12 C13 C14 C15 -178.08(17) .
C22 C13 C14 C15 4.4(3) .
N3 C14 C15 O3 -2.7(3) .
C13 C14 C15 O3 175.37(18) .
N3 C14 C15 O4 177.82(15) .
C13 C14 C15 O4 -4.1(3) .
C2 C3 C16 C17 94.2(2) .
C4 C3 C16 C17 -83.0(2) .
C5 C4 C18 C19 79.5(2) .
C3 C4 C18 C19 -96.6(2) .
C11 C12 C20 C21 -71.6(2) .
C13 C12 C20 C21 105.4(2) .
C14 C13 C22 C23 84.9(2) .
C12 C13 C22 C23 -92.1(2) .
N4 C24 C25 C26 -178.21(16) .
C24 C25 C26 C27 -174.91(18) .
N4 C28 C29 C30 173.3(2) .
C28 C29 C30 C31 175.9(3) .
N4 C32 C33 C34 -170.9(6) .
N4 C32 C33 C34A -157.9(5) .
C32 C33 C34 C35 155.8(7) .
C32 C33 C34A C35A -51.3(9) .
N4 C36 C37 C38A 163.7(4) .
N4 C36 C37 C38 158.5(4) .
N4 C36 C37 C38B -169.6(4) .
C36 C37 C38 C39 78.8(6) .
C36 C37 C38A C39A -71.9(7) .
C37 C38A C39A C39A 2(3) 3_666
C36 C37 C38B C39B -175.9(7) .
C4 C5 N1 C2 -0.54(19) .
C6 C5 N1 C2 176.02(14) .
C3 C2 N1 C5 0.31(19) .
C1 C2 N1 C5 179.79(15) .
C7 C6 N2 C10 1.2(2) .
C5 C6 N2 C10 -176.96(14) .
C9 C10 N2 C6 1.5(2) .
C11 C10 N2 C6 -178.90(14) .
C12 C11 N3 C14 0.11(19) .
C10 C11 N3 C14 179.36(14) .
C13 C14 N3 C11 -0.18(19) .
C15 C14 N3 C11 178.33(15) .
C25 C24 N4 C36 60.4(2) .
C25 C24 N4 C32 -58.7(2) .
C25 C24 N4 C28 -179.13(17) .
C37 C36 N4 C24 50.5(2) .
C37 C36 N4 C32 171.06(18) .
C37 C36 N4 C28 -68.9(2) .
C33 C32 N4 C24 -59.8(2) .
C33 C32 N4 C36 179.20(17) .
C33 C32 N4 C28 59.3(2) .
C29 C28 N4 C24 167.88(19) .
C29 C28 N4 C36 -71.0(2) .
C29 C28 N4 C32 47.5(2) .

loop_
_platon_squeeze_void_nr
_platon_squeeze_void_average_x
_platon_squeeze_void_average_y
_platon_squeeze_void_average_z
_platon_squeeze_void_volume
_platon_squeeze_void_count_electrons
_platon_squeeze_void_content
1 -0.058 0.159 0.667 72 21 ' '
2 0.942 0.341 0.167 71 20 ' '
3 0.058 0.659 0.833 73 21 ' '
4 0.058 0.840 0.333 72 20 ' '
